data_2217712
loop_
_publ_author_name
'Maliha, Bushra'
'Hussain, Ishtiaq'
'Tahir, M. Nawaz'
'Tariq, Muhammad Ilyas'
'Siddiqui, Hamid Latif'

_publ_section_title
;
 1-Oxoisoindoline-2-carboxamide
;
_journal_coeditor_code AT2545
_journal_issue 3
_journal_name_full 'Acta Crystallographica Section E'
_journal_page_first o626
_journal_paper_doi 10.1107/S1600536808004923
_journal_volume 64
_journal_year 2008
_chemical_formula_iupac 'C9 H8 N2 O2'
_chemical_formula_moiety 'C9 H8 N2 O2'
_chemical_formula_sum 'C9 H8 N2 O2'
_chemical_formula_weight 176.17
_chemical_name_systematic
;
1-Oxoisoindoline-2-carboxamide
;
_space_group_IT_number 19
_symmetry_cell_setting orthorhombic
_symmetry_space_group_name_Hall 'P 2ac 2ab'
_symmetry_space_group_name_H-M 'P 21 21 21'
_atom_sites_solution_hydrogens geom
_atom_sites_solution_primary direct
_atom_sites_solution_secondary difmap
_audit_creation_method SHELXL97
_cell_angle_alpha 90
_cell_angle_beta 90
_cell_angle_gamma 90
_cell_formula_units_Z 4
_cell_length_a 3.9839(3)
_cell_length_b 7.8732(8)
_cell_length_c 25.651(2)
_cell_measurement_reflns_used 1295
_cell_measurement_temperature 296(2)
_cell_measurement_theta_max 28.63
_cell_measurement_theta_min 1.59
_cell_volume 804.57(12)
_computing_cell_refinement 'APEX2 (Bruker, 2007)'
_computing_data_collection 'APEX2 (Bruker, 2007)'
_computing_data_reduction 'SAINT (Bruker, 2007)'
_computing_molecular_graphics 'ORTEP-3 for Windows (Farrugia, 1997) and PLATON (Spek, 2003)'
_computing_publication_material 'WinGX (Farrugia, 1999) and PLATON (Spek, 2003)'
_computing_structure_refinement 'SHELXL97 (Sheldrick, 2008)'
_computing_structure_solution 'SHELXS97 (Sheldrick, 2008)'
_diffrn_ambient_temperature 296(2)
_diffrn_detector_area_resol_mean 7.40
_diffrn_measured_fraction_theta_full 0.995
_diffrn_measured_fraction_theta_max 0.995
_diffrn_measurement_device_type 'Bruker KappaAPEXII CCD'
_diffrn_measurement_method \w
_diffrn_radiation_monochromator graphite
_diffrn_radiation_source 'fine-focus sealed tube'
_diffrn_radiation_type MoK\a
_diffrn_radiation_wavelength 0.71073
_diffrn_reflns_av_R_equivalents 0.0367
_diffrn_reflns_av_sigmaI/netI 0.0381
_diffrn_reflns_limit_h_max 5
_diffrn_reflns_limit_h_min -3
_diffrn_reflns_limit_k_max 10
_diffrn_reflns_limit_k_min -9
_diffrn_reflns_limit_l_max 22
_diffrn_reflns_limit_l_min -34
_diffrn_reflns_number 5461
_diffrn_reflns_theta_full 28.63
_diffrn_reflns_theta_max 28.63
_diffrn_reflns_theta_min 1.59
_diffrn_standards_number 0
_exptl_absorpt_coefficient_mu 0.106
_exptl_absorpt_correction_T_max 0.990
_exptl_absorpt_correction_T_min 0.975
_exptl_absorpt_correction_type multi-scan
_exptl_absorpt_process_details '(SADABS; Bruker, 2005)'
_exptl_crystal_colour Colourless
_exptl_crystal_density_diffrn 1.454
_exptl_crystal_density_method 'not measured'
_exptl_crystal_description needle
_exptl_crystal_F_000 368
_exptl_crystal_size_max 0.25
_exptl_crystal_size_mid 0.12
_exptl_crystal_size_min 0.10
_refine_diff_density_max 0.233
_refine_diff_density_min -0.218
_refine_ls_extinction_method none
_refine_ls_goodness_of_fit_ref 1.066
_refine_ls_hydrogen_treatment mixed
_refine_ls_matrix_type full
_refine_ls_number_parameters 124
_refine_ls_number_reflns 1254
_refine_ls_number_restraints 0
_refine_ls_restrained_S_all 1.066
_refine_ls_R_factor_all 0.0760
_refine_ls_R_factor_gt 0.0398
_refine_ls_shift/su_max 0.000
_refine_ls_shift/su_mean 0.000
_refine_ls_structure_factor_coef Fsqd
_refine_ls_weighting_details 'calc w=1/[\s^2^(Fo^2^)+(0.0804P)^2^] where P=(Fo^2^+2Fc^2^)/3'
_refine_ls_weighting_scheme calc
_refine_ls_wR_factor_gt 0.1010
_refine_ls_wR_factor_ref 0.1383
_reflns_number_gt 860
_reflns_number_total 1254
_reflns_threshold_expression I>2\s(I)
_cod_data_source_file at2545.cif
_cod_data_source_block I
_cod_original_cell_volume 804.58(13)
_cod_database_code 2217712
_cod_database_fobs_code 2217712

loop_
_symmetry_equiv_pos_as_xyz
'x, y, z'
'-x+1/2, -y, z+1/2'
'x+1/2, -y+1/2, -z'
'-x, y+1/2, -z+1/2'

loop_
_atom_site_type_symbol
_atom_site_label
_atom_site_fract_x
_atom_site_fract_y
_atom_site_fract_z
_atom_site_U_iso_or_equiv
_atom_site_adp_type
_atom_site_calc_flag
_atom_site_refinement_flags
_atom_site_occupancy
O O1 0.1443(8) 0.5881(3) 0.09333(8) 0.0599(8) Uani d . 1
O O2 0.3962(6) 0.7070(2) 0.24721(7) 0.0479(7) Uani d . 1
N N1 0.1909(7) 0.7618(2) 0.16626(8) 0.0335(6) Uani d . 1
N N2 0.3940(9) 0.4951(3) 0.18736(10) 0.0512(8) Uani d . 1
H H2A 0.346(10) 0.476(4) 0.1514(13) 0.061 Uiso d . 1
H H2B 0.478(10) 0.421(4) 0.2092(14) 0.061 Uiso d . 1
C C1 0.1002(9) 0.7240(3) 0.11498(10) 0.0380(7) Uani d . 1
C C2 -0.0491(8) 0.8806(3) 0.09388(10) 0.0351(7) Uani d . 1
C C3 -0.1770(10) 0.9115(4) 0.04430(11) 0.0450(8) Uani d . 1
H H3 -0.1780 0.8269 0.0190 0.054 Uiso calc R 1
C C4 -0.3025(9) 1.0715(4) 0.03378(12) 0.0491(8) Uani d . 1
H H4 -0.3903 1.0952 0.0010 0.059 Uiso calc R 1
C C5 -0.2985(9) 1.1968(4) 0.07165(12) 0.0489(9) Uani d . 1
H H5 -0.3837 1.3038 0.0639 0.059 Uiso calc R 1
C C6 -0.1693(9) 1.1655(4) 0.12114(11) 0.0427(7) Uani d . 1
H H6 -0.1652 1.2504 0.1463 0.051 Uiso calc R 1
C C7 -0.0474(8) 1.0053(3) 0.13185(10) 0.0343(7) Uani d . 1
C C8 0.1037(9) 0.9367(3) 0.18109(9) 0.0335(7) Uani d . 1
H H8A 0.3014 1.0006 0.1912 0.040 Uiso calc R 1
H H8B -0.0569 0.9384 0.2095 0.040 Uiso calc R 1
C C9 0.3350(8) 0.6532(3) 0.20346(10) 0.0350(7) Uani d . 1

loop_
_atom_site_aniso_label
_atom_site_aniso_U_11
_atom_site_aniso_U_22
_atom_site_aniso_U_33
_atom_site_aniso_U_12
_atom_site_aniso_U_13
_atom_site_aniso_U_23
O1 0.102(2) 0.0398(11) 0.0383(10) 0.0154(14) -0.0116(14) -0.0118(9)
O2 0.0734(18) 0.0362(11) 0.0340(10) 0.0018(12) -0.0113(11) 0.0002(8)
N1 0.0453(16) 0.0263(10) 0.0289(10) 0.0045(11) -0.0024(10) -0.0006(8)
N2 0.081(2) 0.0327(13) 0.0404(13) 0.0173(15) -0.0087(15) 0.0015(10)
C1 0.050(2) 0.0358(14) 0.0286(12) -0.0004(15) -0.0013(13) -0.0047(11)
C2 0.0382(18) 0.0348(14) 0.0323(12) 0.0001(13) 0.0018(13) 0.0021(11)
C3 0.050(2) 0.0502(17) 0.0345(13) 0.0036(18) -0.0019(14) 0.0011(13)
C4 0.047(2) 0.064(2) 0.0366(13) 0.0042(19) -0.0034(14) 0.0140(14)
C5 0.047(2) 0.0477(18) 0.0518(17) 0.0100(17) 0.0017(16) 0.0159(15)
C6 0.0473(19) 0.0352(14) 0.0455(15) 0.0051(16) 0.0040(15) 0.0022(12)
C7 0.0365(18) 0.0344(14) 0.0321(12) 0.0019(13) 0.0018(12) 0.0016(11)
C8 0.0437(19) 0.0274(12) 0.0293(11) 0.0002(14) 0.0001(12) -0.0027(10)
C9 0.0408(18) 0.0314(13) 0.0326(12) -0.0014(15) 0.0028(13) 0.0020(11)

loop_
_atom_type_symbol
_atom_type_description
_atom_type_scat_dispersion_real
_atom_type_scat_dispersion_imag
_atom_type_scat_source
C C 0.0033 0.0016 'International Tables Vol C Tables 4.2.6.8 and 6.1.1.4'
H H 0.0000 0.0000 'International Tables Vol C Tables 4.2.6.8 and 6.1.1.4'
N N 0.0061 0.0033 'International Tables Vol C Tables 4.2.6.8 and 6.1.1.4'
O O 0.0106 0.0060 'International Tables Vol C Tables 4.2.6.8 and 6.1.1.4'

loop_
_geom_angle_atom_site_label_1
_geom_angle_atom_site_label_2
_geom_angle_atom_site_label_3
_geom_angle
_geom_angle_publ_flag
C1 N1 C9 128.0(2) n
C1 N1 C8 112.5(2) n
C9 N1 C8 119.4(2) n
C9 N2 H2A 114(2) n
C9 N2 H2B 120(2) n
H2A N2 H2B 126(3) n
O1 C1 N1 125.4(3) n
O1 C1 C2 128.8(2) n
N1 C1 C2 105.8(2) n
C7 C2 C3 121.4(3) n
C7 C2 C1 109.5(2) n
C3 C2 C1 129.1(2) n
C4 C3 C2 118.1(3) n
C4 C3 H3 121.0 n
C2 C3 H3 121.0 n
C3 C4 C5 120.6(3) n
C3 C4 H4 119.7 n
C5 C4 H4 119.7 n
C4 C5 C6 121.2(3) n
C4 C5 H5 119.4 n
C6 C5 H5 119.4 n
C7 C6 C5 118.3(3) n
C7 C6 H6 120.8 n
C5 C6 H6 120.8 n
C6 C7 C2 120.5(2) n
C6 C7 C8 129.7(2) n
C2 C7 C8 109.8(2) n
N1 C8 C7 102.36(19) n
N1 C8 H8A 111.3 n
C7 C8 H8A 111.3 n
N1 C8 H8B 111.3 n
C7 C8 H8B 111.3 n
H8A C8 H8B 109.2 n
O2 C9 N2 124.9(3) n
O2 C9 N1 119.6(2) n
N2 C9 N1 115.5(2) n

loop_
_geom_bond_atom_site_label_1
_geom_bond_atom_site_label_2
_geom_bond_distance
_geom_bond_publ_flag
O1 C1 1.218(3) n
O2 C9 1.224(3) n
N1 C1 1.396(3) n
N1 C9 1.404(3) n
N1 C8 1.470(3) n
N2 C9 1.332(3) n
N2 H2A 0.95(3) n
N2 H2B 0.87(3) n
C1 C2 1.472(4) n
C2 C7 1.383(4) n
C2 C3 1.392(4) n
C3 C4 1.382(4) n
C3 H3 0.9300 n
C4 C5 1.385(5) n
C4 H4 0.9300 n
C5 C6 1.392(4) n
C5 H5 0.9300 n
C6 C7 1.379(4) n
C6 H6 0.9300 n
C7 C8 1.500(4) n
C8 H8A 0.9700 n
C8 H8B 0.9700 n

loop_
_geom_hbond_atom_site_label_D
_geom_hbond_atom_site_label_H
_geom_hbond_atom_site_label_A
_geom_hbond_site_symmetry_A
_geom_hbond_distance_DH
_geom_hbond_distance_HA
_geom_hbond_distance_DA
_geom_hbond_angle_DHA
N2 H2A O1 1_555 0.95(3) 1.91(3) 2.710(3) 140(2)
N2 H2B O2 4_645 0.88(3) 2.08(3) 2.943(3) 167(3)
C8 H8A O2 4_655 0.97 2.57 3.447(4) 151

loop_
_geom_torsion_atom_site_label_1
_geom_torsion_atom_site_label_2
_geom_torsion_atom_site_label_3
_geom_torsion_atom_site_label_4
_geom_torsion
_geom_torsion_publ_flag
C9 N1 C1 O1 -2.8(5) n
C8 N1 C1 O1 -179.9(3) n
C9 N1 C1 C2 178.1(3) n
C8 N1 C1 C2 1.0(3) n
O1 C1 C2 C7 -179.5(3) n
N1 C1 C2 C7 -0.4(4) n
O1 C1 C2 C3 0.2(6) n
N1 C1 C2 C3 179.3(3) n
C7 C2 C3 C4 0.2(5) n
C1 C2 C3 C4 -179.5(3) n
C2 C3 C4 C5 0.3(5) n
C3 C4 C5 C6 -0.1(5) n
C4 C5 C6 C7 -0.6(5) n
C5 C6 C7 C2 1.1(5) n
C5 C6 C7 C8 -179.9(3) n
C3 C2 C7 C6 -0.9(5) n
C1 C2 C7 C6 178.8(3) n
C3 C2 C7 C8 179.9(3) n
C1 C2 C7 C8 -0.4(4) n
C1 N1 C8 C7 -1.2(3) n
C9 N1 C8 C7 -178.5(2) n
C6 C7 C8 N1 -178.1(3) n
C2 C7 C8 N1 0.9(3) n
C1 N1 C9 O2 -179.3(3) n
C8 N1 C9 O2 -2.4(4) n
C1 N1 C9 N2 0.6(5) n
C8 N1 C9 N2 177.5(3) n

loop_
_cod_related_entry_id
_cod_related_entry_database
_cod_related_entry_code
1 ChemSpider 10558636
